data_7210892
loop_
_publ_author_name
'Liu, Gui-lei'
'Li, Hui'

_publ_section_title
;
 Auxiliary ligand-controlled supramolecular assembly of three Cd(ii)
 coordination polymers based on a (E)-3-(quinolin-4-yl) acrylic acid:
 syntheses, structures and photoluminescent properties
;
_journal_issue 34
_journal_name_full CrystEngComm
_journal_page_first 6870
_journal_paper_doi 10.1039/c3ce40864g
_journal_volume 15
_journal_year 2013
_chemical_formula_sum 'C34 H24 Cd N4 O4'
_chemical_formula_weight 664.97
_chemical_name_systematic
;
?
;
_space_group_IT_number 15
_symmetry_cell_setting monoclinic
_symmetry_space_group_name_Hall '-C 2yc'
_symmetry_space_group_name_H-M 'C 1 2/c 1'
_atom_sites_solution_hydrogens geom
_atom_sites_solution_primary direct
_atom_sites_solution_secondary difmap
_audit_creation_method SHELXL-97
_cell_angle_alpha 90.00
_cell_angle_beta 102.156(8)
_cell_angle_gamma 90.00
_cell_formula_units_Z 4
_cell_length_a 24.217(13)
_cell_length_b 11.868(7)
_cell_length_c 10.137(6)
_cell_measurement_reflns_used 3262
_cell_measurement_temperature 296(2)
_cell_measurement_theta_max 27.26
_cell_measurement_theta_min 2.94
_cell_volume 2848(3)
_computing_cell_refinement 'Bruker SMART'
_computing_data_collection 'Bruker SMART'
_computing_data_reduction 'Bruker SAINT'
_computing_molecular_graphics 'Bruker SHELXTL'
_computing_publication_material 'Bruker SHELXTL'
_computing_structure_refinement 'SHELXL-97 (Sheldrick, 1997)'
_computing_structure_solution 'SHELXS-97 (Sheldrick, 1990)'
_diffrn_ambient_temperature 296(2)
_diffrn_measured_fraction_theta_full 0.981
_diffrn_measured_fraction_theta_max 0.981
_diffrn_measurement_device_type 'CCD area detector'
_diffrn_measurement_method 'phi and omega scans'
_diffrn_radiation_monochromator graphite
_diffrn_radiation_source 'fine-focus sealed tube'
_diffrn_radiation_type MoK\a
_diffrn_radiation_wavelength 0.71073
_diffrn_reflns_av_R_equivalents 0.0514
_diffrn_reflns_av_sigmaI/netI 0.0572
_diffrn_reflns_limit_h_max 28
_diffrn_reflns_limit_h_min -25
_diffrn_reflns_limit_k_max 10
_diffrn_reflns_limit_k_min -14
_diffrn_reflns_limit_l_max 11
_diffrn_reflns_limit_l_min -12
_diffrn_reflns_number 6542
_diffrn_reflns_theta_full 25.01
_diffrn_reflns_theta_max 25.01
_diffrn_reflns_theta_min 1.72
_exptl_absorpt_coefficient_mu 0.814
_exptl_absorpt_correction_type none
_exptl_crystal_colour colorless
_exptl_crystal_density_diffrn 1.551
_exptl_crystal_density_method 'not measured'
_exptl_crystal_description block
_exptl_crystal_F_000 1344
_exptl_crystal_size_max 0.42
_exptl_crystal_size_mid 0.39
_exptl_crystal_size_min 0.26
_refine_diff_density_max 1.415
_refine_diff_density_min -1.657
_refine_diff_density_rms 0.132
_refine_ls_extinction_method none
_refine_ls_goodness_of_fit_ref 1.041
_refine_ls_hydrogen_treatment constr
_refine_ls_matrix_type full
_refine_ls_number_parameters 197
_refine_ls_number_reflns 2462
_refine_ls_number_restraints 0
_refine_ls_restrained_S_all 1.041
_refine_ls_R_factor_all 0.0510
_refine_ls_R_factor_gt 0.0458
_refine_ls_shift/su_max 0.000
_refine_ls_shift/su_mean 0.000
_refine_ls_structure_factor_coef Fsqd
_refine_ls_weighting_details 'calc w=1/[\s^2^(Fo^2^)+(0.0795P)^2^+0.0000P] where P=(Fo^2^+2Fc^2^)/3'
_refine_ls_weighting_scheme calc
_refine_ls_wR_factor_gt 0.1135
_refine_ls_wR_factor_ref 0.1186
_reflns_number_gt 2182
_reflns_number_total 2462
_reflns_threshold_expression >2sigma(I)
_cod_data_source_file c3ce40864g.txt
_cod_data_source_block lgl22
_cod_depositor_comments
;
The following automatic conversions were performed:

'_symmetry_cell_setting' value 'Monoclinic' changed to 'monoclinic'
according to /home/saulius/struct/CIF-dictionaries/cif_core.dic
dictionary named 'cif_core.dic' version 2.4.2 from 2011-04-26.

Automatic conversion script
Id: cif_fix_values 1891 2012-01-12 08:04:46Z andrius 
;
_cod_original_sg_symbol_H-M C2/c
_cod_database_code 7210892

loop_
_symmetry_equiv_pos_as_xyz
'x, y, z'
'-x, y, -z+1/2'
'x+1/2, y+1/2, z'
'-x+1/2, y+1/2, -z+1/2'
'-x, -y, -z'
'x, -y, z-1/2'
'-x+1/2, -y+1/2, -z'
'x+1/2, -y+1/2, z-1/2'

loop_
_atom_site_label
_atom_site_type_symbol
_atom_site_fract_x
_atom_site_fract_y
_atom_site_fract_z
_atom_site_U_iso_or_equiv
_atom_site_adp_type
_atom_site_occupancy
_atom_site_symmetry_multiplicity
_atom_site_calc_flag
_atom_site_refinement_flags
Cd1 Cd 0.0000 0.03011(3) 0.7500 0.02589(18) Uani 1 2 d S
O1 O 0.07910(12) 0.0460(3) 0.6668(3) 0.0428(8) Uani 1 1 d .
O2 O 0.05890(12) -0.0449(2) 0.4674(3) 0.0377(7) Uani 1 1 d .
C1 C 0.09137(16) 0.0083(3) 0.5592(4) 0.0286(8) Uani 1 1 d .
C3 C 0.17552(17) -0.0158(3) 0.4550(4) 0.0320(9) Uani 1 1 d .
H3 H 0.1527 -0.0580 0.3875 0.038 Uiso 1 1 calc R
C15 C 0.0000 0.4670(4) 0.7500 0.0329(13) Uani 1 2 d S
N2 N 0.0000 0.2305(4) 0.7500 0.0309(10) Uani 1 2 d S
N3 N 0.0000 -0.1694(4) 0.7500 0.0335(10) Uani 1 2 d S
C2 C 0.15172(18) 0.0290(3) 0.5493(4) 0.0371(10) Uani 1 1 d .
H2 H 0.1736 0.0760 0.6130 0.045 Uiso 1 1 calc R
N1 N 0.35111(16) 0.0268(3) 0.4328(5) 0.0504(11) Uani 1 1 d .
C16 C 0.0000 0.5932(4) 0.7500 0.0305(12) Uani 1 2 d S
C4 C 0.23563(17) -0.0032(4) 0.4499(4) 0.0319(8) Uani 1 1 d .
C12 C 0.26472(16) -0.0900(4) 0.3926(4) 0.0341(9) Uani 1 1 d .
C5 C 0.26612(17) 0.0915(4) 0.4991(4) 0.0402(9) Uani 1 1 d .
H5 H 0.2492 0.1481 0.5402 0.048 Uiso 1 1 calc R
C11 C 0.24001(18) -0.1962(3) 0.3475(4) 0.0399(10) Uani 1 1 d .
H11 H 0.2022 -0.2094 0.3480 0.048 Uiso 1 1 calc R
C17 C 0.02007(18) 0.6548(4) 0.8682(4) 0.0388(10) Uani 1 1 d .
H17 H 0.0347 0.6177 0.9488 0.047 Uiso 1 1 calc R
C18 C 0.01796(19) 0.7710(3) 0.8643(4) 0.0422(10) Uani 1 1 d .
H18 H 0.0295 0.8102 0.9448 0.051 Uiso 1 1 calc R
C7 C 0.32229(17) -0.0713(4) 0.3880(4) 0.0416(10) Uani 1 1 d .
C6 C 0.32314(18) 0.1029(4) 0.4872(5) 0.0464(11) Uani 1 1 d .
H6 H 0.3421 0.1686 0.5200 0.056 Uiso 1 1 calc R
C9 C 0.3285(2) -0.2598(5) 0.2998(5) 0.0582(14) Uani 1 1 d .
H9 H 0.3493 -0.3169 0.2707 0.070 Uiso 1 1 calc R
C10 C 0.2713(2) -0.2788(4) 0.3037(5) 0.0497(12) Uani 1 1 d .
H10 H 0.2548 -0.3480 0.2763 0.060 Uiso 1 1 calc R
C8 C 0.35339(19) -0.1591(5) 0.3379(5) 0.0552(13) Uani 1 1 d .
H8 H 0.3907 -0.1468 0.3317 0.066 Uiso 1 1 calc R
C14 C 0.04499(19) 0.4061(3) 0.8227(5) 0.0509(12) Uani 1 1 d .
H14 H 0.0764 0.4431 0.8725 0.061 Uiso 1 1 calc R
C13 C 0.04288(19) 0.2886(3) 0.8208(5) 0.0500(12) Uani 1 1 d .
H13 H 0.0731 0.2490 0.8718 0.060 Uiso 1 1 calc R

loop_
_atom_site_aniso_label
_atom_site_aniso_U_11
_atom_site_aniso_U_22
_atom_site_aniso_U_33
_atom_site_aniso_U_23
_atom_site_aniso_U_13
_atom_site_aniso_U_12
Cd1 0.0305(3) 0.0116(2) 0.0365(3) 0.000 0.00916(17) 0.000
O1 0.0348(16) 0.0504(18) 0.0455(18) -0.0107(13) 0.0140(13) -0.0023(13)
O2 0.0337(15) 0.0347(15) 0.0433(17) -0.0036(12) 0.0048(13) -0.0008(12)
C1 0.031(2) 0.0238(17) 0.033(2) -0.0005(16) 0.0109(16) 0.0032(16)
C3 0.033(2) 0.025(2) 0.039(2) -0.0011(16) 0.0091(17) -0.0001(16)
C15 0.035(3) 0.015(3) 0.048(4) 0.000 0.008(3) 0.000
N2 0.039(2) 0.012(2) 0.042(3) 0.000 0.009(2) 0.000
N3 0.040(3) 0.013(2) 0.048(3) 0.000 0.010(2) 0.000
C2 0.035(2) 0.037(3) 0.039(2) -0.0096(17) 0.0086(18) -0.0073(17)
N1 0.0309(19) 0.063(3) 0.057(3) 0.007(2) 0.0090(18) -0.0011(18)
C16 0.029(3) 0.015(3) 0.049(3) 0.000 0.010(2) 0.000
C4 0.033(2) 0.0283(18) 0.036(2) 0.0019(18) 0.0097(16) 0.0020(17)
C12 0.035(2) 0.036(2) 0.032(2) 0.0050(17) 0.0085(16) 0.0080(18)
C5 0.043(2) 0.038(2) 0.042(2) 0.0002(19) 0.0127(18) -0.001(2)
C11 0.048(2) 0.037(2) 0.035(2) 0.0006(18) 0.0095(18) 0.0053(19)
C17 0.053(2) 0.0190(19) 0.042(2) 0.0037(17) 0.0042(19) -0.0010(18)
C18 0.059(3) 0.0172(19) 0.046(3) -0.0006(17) 0.001(2) -0.0044(19)
C7 0.037(2) 0.048(3) 0.040(2) 0.007(2) 0.0087(18) 0.009(2)
C6 0.038(2) 0.049(3) 0.051(3) 0.001(2) 0.0090(19) -0.008(2)
C9 0.072(3) 0.055(3) 0.053(3) 0.009(2) 0.027(3) 0.034(3)
C10 0.078(3) 0.034(2) 0.038(2) -0.0014(18) 0.015(2) 0.011(2)
C8 0.042(2) 0.071(4) 0.055(3) 0.009(3) 0.016(2) 0.022(3)
C14 0.045(2) 0.0172(19) 0.079(3) -0.001(2) -0.012(2) -0.0020(19)
C13 0.045(2) 0.017(2) 0.077(3) 0.003(2) -0.013(2) 0.0031(19)

loop_
_atom_type_symbol
_atom_type_description
_atom_type_scat_dispersion_real
_atom_type_scat_dispersion_imag
_atom_type_scat_source
C C 0.0033 0.0016 'International Tables Vol C Tables 4.2.6.8 and 6.1.1.4'
H H 0.0000 0.0000 'International Tables Vol C Tables 4.2.6.8 and 6.1.1.4'
N N 0.0061 0.0033 'International Tables Vol C Tables 4.2.6.8 and 6.1.1.4'
O O 0.0106 0.0060 'International Tables Vol C Tables 4.2.6.8 and 6.1.1.4'
Cd Cd -0.8075 1.2024 'International Tables Vol C Tables 4.2.6.8 and 6.1.1.4'

loop_
_geom_angle_atom_site_label_1
_geom_angle_atom_site_label_2
_geom_angle_atom_site_label_3
_geom_angle
_geom_angle_site_symmetry_1
_geom_angle_site_symmetry_3
O1 Cd1 O1 170.42(16) . 2_556
O1 Cd1 O2 87.09(11) . 6_556
O1 Cd1 O2 92.20(12) 2_556 6_556
O1 Cd1 O2 92.20(12) . 5_556
O1 Cd1 O2 87.09(11) 2_556 5_556
O2 Cd1 O2 171.49(13) 6_556 5_556
O1 Cd1 N3 94.79(8) . .
O1 Cd1 N3 94.79(8) 2_556 .
O2 Cd1 N3 94.26(7) 6_556 .
O2 Cd1 N3 94.26(7) 5_556 .
O1 Cd1 N2 85.21(8) . .
O1 Cd1 N2 85.21(8) 2_556 .
O2 Cd1 N2 85.74(7) 6_556 .
O2 Cd1 N2 85.74(7) 5_556 .
N3 Cd1 N2 180.000(1) . .
C1 O1 Cd1 131.4(3) . .
C1 O2 Cd1 144.5(3) . 5_556
O2 C1 O1 126.2(4) . .
O2 C1 C2 119.8(3) . .
O1 C1 C2 113.9(3) . .
C2 C3 C4 124.5(4) . .
C14 C15 C14 117.0(5) 2_556 .
C14 C15 C16 121.5(2) 2_556 .
C14 C15 C16 121.5(2) . .
C13 N2 C13 117.3(5) . 2_556
C13 N2 Cd1 121.3(2) . .
C13 N2 Cd1 121.3(2) 2_556 .
C18 N3 C18 116.7(5) 1_545 2_546
C18 N3 Cd1 121.7(2) 1_545 .
C18 N3 Cd1 121.7(2) 2_546 .
C3 C2 C1 123.9(4) . .
C6 N1 C7 116.5(4) . .
C17 C16 C17 117.0(5) . 2_556
C17 C16 C15 121.5(2) . .
C17 C16 C15 121.5(2) 2_556 .
C5 C4 C12 117.4(4) . .
C5 C4 C3 121.8(4) . .
C12 C4 C3 120.8(4) . .
C7 C12 C11 118.3(4) . .
C7 C12 C4 118.0(4) . .
C11 C12 C4 123.6(4) . .
C4 C5 C6 120.3(4) . .
C10 C11 C12 120.8(4) . .
C18 C17 C16 119.5(4) . .
N3 C18 C17 123.5(4) 1_565 .
N1 C7 C12 123.4(4) . .
N1 C7 C8 117.4(4) . .
C12 C7 C8 119.2(4) . .
N1 C6 C5 124.5(4) . .
C8 C9 C10 120.9(4) . .
C11 C10 C9 120.5(5) . .
C9 C8 C7 120.2(4) . .
C15 C14 C13 119.5(4) . .
N2 C13 C14 123.3(4) . .

loop_
_geom_bond_atom_site_label_1
_geom_bond_atom_site_label_2
_geom_bond_distance
_geom_bond_site_symmetry_2
Cd1 O1 2.258(3) .
Cd1 O1 2.258(3) 2_556
Cd1 O2 2.366(3) 6_556
Cd1 O2 2.366(3) 5_556
Cd1 N3 2.367(5) .
Cd1 N2 2.379(4) .
O1 C1 1.270(5) .
O2 C1 1.255(5) .
O2 Cd1 2.366(3) 5_556
C1 C2 1.506(6) .
C3 C2 1.327(6) .
C3 C4 1.475(5) .
C15 C14 1.384(5) 2_556
C15 C14 1.384(5) .
C15 C16 1.497(8) .
N2 C13 1.324(5) .
N2 C13 1.324(5) 2_556
N3 C18 1.350(5) 1_545
N3 C18 1.350(5) 2_546
N1 C6 1.317(6) .
N1 C7 1.384(6) .
C16 C17 1.401(5) .
C16 C17 1.401(5) 2_556
C4 C5 1.379(6) .
C4 C12 1.438(6) .
C12 C7 1.422(5) .
C12 C11 1.429(6) .
C5 C6 1.418(6) .
C11 C10 1.369(6) .
C17 C18 1.380(6) .
C18 N3 1.350(5) 1_565
C7 C8 1.439(7) .
C9 C8 1.358(8) .
C9 C10 1.411(7) .
C14 C13 1.395(6) .
